data_4100600
_journal_name_full 'Journal of the American Chemical Society'
_journal_paper_doi 10.1021/ja042216x
_journal_year 2005
_chemical_formula_moiety 'C21 H26 N2 O5'
_chemical_formula_sum 'C21 H26 N2 O5'
_chemical_formula_weight 386.44
_space_group_IT_number 19
_space_group_name_Hall 'P 2ac 2ab'
_space_group_name_H-M_alt 'P 21 21 21'
_symmetry_cell_setting orthorhombic
_symmetry_space_group_name_Hall 'P 2ac 2ab'
_symmetry_space_group_name_H-M 'P 21 21 21'
_cell_angle_alpha 90.00
_cell_angle_beta 90.00
_cell_angle_gamma 90.00
_cell_formula_units_Z 4
_cell_length_a 9.9300(3)
_cell_length_b 7.87900(10)
_cell_length_c 25.7800(7)
_cell_measurement_temperature 100(2)
_cell_volume 2016.99(9)
_diffrn_ambient_temperature 100(2)
_exptl_crystal_density_diffrn 1.273
_cod_original_sg_symbol_Hall 'P 2ac 2ab '
_cod_database_code 4100600

loop_
_symmetry_equiv_pos_as_xyz
'x, y, z'
'-x+1/2, -y, z+1/2'
'x+1/2, -y+1/2, -z'
'-x, y+1/2, -z+1/2'

loop_
_atom_site_label
_atom_site_type_symbol
_atom_site_fract_x
_atom_site_fract_y
_atom_site_fract_z
_atom_site_U_iso_or_equiv
_atom_site_adp_type
_atom_site_occupancy
_atom_site_symmetry_multiplicity
_atom_site_calc_flag
_atom_site_refinement_flags
_atom_site_disorder_assembly
_atom_site_disorder_group
C1 C 0.81340(18) 1.1479(2) 0.70200(7) 0.0272(4) Uani 1 1 d . . .
C2 C 0.70278(19) 1.2472(2) 0.73093(7) 0.0291(4) Uani 1 1 d . . .
H2 H 0.6153 1.2413 0.7118 0.035 Uiso 1 1 calc R . .
C3 C 0.7473(2) 1.4307(2) 0.73815(8) 0.0349(4) Uani 1 1 d . . .
H3A H 0.8388 1.4331 0.7524 0.052 Uiso 1 1 calc R . .
H3B H 0.6857 1.4880 0.7621 0.052 Uiso 1 1 calc R . .
H3C H 0.7461 1.4889 0.7046 0.052 Uiso 1 1 calc R . .
C5 C 0.6185(2) 1.0237(3) 0.78463(9) 0.0372(4) Uani 1 1 d . . .
H5A H 0.5941 1.0006 0.8212 0.045 Uiso 1 1 calc R . .
H5B H 0.5338 1.0353 0.7647 0.045 Uiso 1 1 calc R . .
C7 C 0.8035(2) 0.8428(3) 0.79754(9) 0.0410(5) Uani 1 1 d . . .
H7A H 0.7729 0.8282 0.8334 0.061 Uiso 1 1 calc R . .
H7B H 0.8703 0.9343 0.7960 0.061 Uiso 1 1 calc R . .
H7C H 0.8444 0.7369 0.7853 0.061 Uiso 1 1 calc R . .
C10 C 0.87385(17) 0.9577(2) 0.63041(7) 0.0240(3) Uani 1 1 d . . .
C11 C 0.86340(17) 0.9350(2) 0.57652(7) 0.0251(4) Uani 1 1 d . . .
H11 H 0.7946 0.9922 0.5578 0.030 Uiso 1 1 calc R . .
C12 C 0.95231(19) 0.8301(2) 0.55048(7) 0.0279(4) Uani 1 1 d . . .
H12 H 0.9452 0.8148 0.5140 0.034 Uiso 1 1 calc R . .
C13 C 1.05229(18) 0.7475(2) 0.57857(7) 0.0280(4) Uani 1 1 d . . .
C14 C 1.06171(19) 0.7623(2) 0.63208(7) 0.0304(4) Uani 1 1 d . . .
H14 H 1.1291 0.7021 0.6507 0.036 Uiso 1 1 calc R . .
C15 C 0.97114(18) 0.8665(2) 0.65814(7) 0.0284(4) Uani 1 1 d . . .
H15 H 0.9753 0.8759 0.6948 0.034 Uiso 1 1 calc R . .
C16 C 0.64757(16) 1.0843(2) 0.63319(6) 0.0223(3) Uani 1 1 d . . .
C17 C 0.60562(18) 1.2169(2) 0.60062(6) 0.0242(4) Uani 1 1 d . . .
C18 C 0.46914(19) 1.2124(2) 0.58559(7) 0.0278(4) Uani 1 1 d . . .
H18 H 0.4352 1.3020 0.5647 0.033 Uiso 1 1 calc R . .
C19 C 0.38230(18) 1.0829(2) 0.60001(7) 0.0292(4) Uani 1 1 d . . .
H19 H 0.2909 1.0856 0.5891 0.035 Uiso 1 1 calc R . .
C20 C 0.42833(19) 0.9493(2) 0.63035(7) 0.0281(4) Uani 1 1 d . . .
H20 H 0.3701 0.8585 0.6396 0.034 Uiso 1 1 calc R . .
C21 C 0.56055(18) 0.9515(2) 0.64680(6) 0.0245(3) Uani 1 1 d . . .
H21 H 0.5932 0.8613 0.6678 0.029 Uiso 1 1 calc R . .
C22 C 0.69006(19) 1.3645(2) 0.57781(7) 0.0283(4) Uani 1 1 d . . .
C23 C 0.8391(2) 1.3712(3) 0.59353(8) 0.0355(4) Uani 1 1 d . . .
H23A H 0.8830 1.2642 0.5841 0.053 Uiso 1 1 calc R . .
H23B H 0.8461 1.3885 0.6311 0.053 Uiso 1 1 calc R . .
H23C H 0.8834 1.4653 0.5754 0.053 Uiso 1 1 calc R . .
C24 C 0.6853(2) 1.3512(3) 0.51814(7) 0.0370(5) Uani 1 1 d . . .
H24A H 0.5914 1.3552 0.5065 0.055 Uiso 1 1 calc R . .
H24B H 0.7262 1.2439 0.5072 0.055 Uiso 1 1 calc R . .
H24C H 0.7352 1.4462 0.5029 0.055 Uiso 1 1 calc R . .
C25 C 0.6256(2) 1.5353(2) 0.59381(8) 0.0328(4) Uani 1 1 d . . .
H25A H 0.6282 1.5466 0.6317 0.049 Uiso 1 1 calc R . .
H25B H 0.5318 1.5386 0.5820 0.049 Uiso 1 1 calc R . .
H25C H 0.6758 1.6290 0.5780 0.049 Uiso 1 1 calc R . .
N9 N 0.78174(14) 1.07051(17) 0.65527(5) 0.0236(3) Uani 1 1 d . . .
N26 N 1.14691(17) 0.6376(2) 0.55106(7) 0.0351(4) Uani 1 1 d . . .
O4 O 0.68935(14) 1.17803(16) 0.78224(5) 0.0321(3) Uani 1 1 d . . .
O6 O 0.69083(15) 0.88508(18) 0.76522(6) 0.0363(3) Uani 1 1 d . . .
O8 O 0.92579(13) 1.14281(17) 0.72096(5) 0.0321(3) Uani 1 1 d . . .
O27 O 1.24374(16) 0.5796(2) 0.57496(7) 0.0521(4) Uani 1 1 d . . .
O28 O 1.12448(19) 0.6061(2) 0.50512(6) 0.0521(5) Uani 1 1 d . . .

loop_
_atom_site_aniso_label
_atom_site_aniso_U_11
_atom_site_aniso_U_22
_atom_site_aniso_U_33
_atom_site_aniso_U_23
_atom_site_aniso_U_13
_atom_site_aniso_U_12
C1 0.0251(8) 0.0265(8) 0.0300(9) -0.0063(7) -0.0029(7) 0.0002(7)
C2 0.0274(9) 0.0318(9) 0.0283(8) -0.0097(7) -0.0047(7) 0.0049(7)
C3 0.0362(10) 0.0316(9) 0.0368(9) -0.0106(8) -0.0078(8) 0.0064(8)
C5 0.0282(9) 0.0417(10) 0.0417(11) -0.0054(9) 0.0054(8) -0.0011(9)
C7 0.0379(11) 0.0374(10) 0.0476(12) 0.0030(9) 0.0008(10) 0.0015(9)
C10 0.0216(8) 0.0225(7) 0.0279(8) -0.0025(6) 0.0005(6) -0.0001(6)
C11 0.0260(8) 0.0218(8) 0.0275(8) -0.0003(7) -0.0003(7) -0.0009(6)
C12 0.0317(9) 0.0243(8) 0.0278(8) -0.0005(7) 0.0044(7) -0.0008(7)
C13 0.0250(9) 0.0224(7) 0.0366(9) -0.0018(7) 0.0073(7) 0.0006(7)
C14 0.0259(9) 0.0264(8) 0.0389(10) -0.0012(7) -0.0036(7) 0.0026(7)
C15 0.0287(9) 0.0270(8) 0.0294(8) -0.0048(7) -0.0030(7) 0.0028(7)
C16 0.0222(8) 0.0226(7) 0.0220(7) -0.0033(6) -0.0010(6) 0.0008(6)
C17 0.0276(9) 0.0217(7) 0.0232(8) -0.0019(6) 0.0026(6) 0.0006(7)
C18 0.0285(9) 0.0305(9) 0.0245(8) 0.0038(7) -0.0020(7) 0.0027(7)
C19 0.0239(8) 0.0383(10) 0.0255(8) 0.0003(7) -0.0024(7) -0.0014(8)
C20 0.0277(8) 0.0310(9) 0.0256(8) 0.0002(7) 0.0007(7) -0.0062(7)
C21 0.0283(8) 0.0226(7) 0.0226(7) -0.0001(6) -0.0014(6) -0.0005(6)
C22 0.0328(9) 0.0223(8) 0.0298(9) 0.0018(7) 0.0061(8) -0.0019(7)
C23 0.0314(10) 0.0269(8) 0.0482(11) 0.0008(8) 0.0096(8) -0.0052(8)
C24 0.0494(12) 0.0302(9) 0.0314(9) 0.0040(8) 0.0105(9) -0.0007(9)
C25 0.0399(10) 0.0230(8) 0.0355(10) 0.0020(7) 0.0059(8) 0.0018(8)
N9 0.0212(7) 0.0244(6) 0.0253(7) -0.0045(6) -0.0021(5) 0.0014(5)
N26 0.0329(9) 0.0265(7) 0.0459(10) -0.0014(7) 0.0117(7) 0.0035(7)
O4 0.0340(7) 0.0330(7) 0.0293(6) -0.0085(5) 0.0004(6) 0.0039(6)
O6 0.0343(7) 0.0338(7) 0.0409(7) -0.0071(6) 0.0006(6) -0.0017(6)
O8 0.0248(6) 0.0344(6) 0.0372(7) -0.0112(6) -0.0060(5) 0.0028(6)
O27 0.0349(8) 0.0528(9) 0.0685(10) -0.0127(9) 0.0003(8) 0.0166(8)
O28 0.0664(11) 0.0519(10) 0.0380(8) -0.0033(7) 0.0173(8) 0.0196(9)

loop_
_geom_bond_atom_site_label_1
_geom_bond_atom_site_label_2
_geom_bond_distance
_geom_bond_site_symmetry_2
_geom_bond_publ_flag
C1 O8 1.219(2) . ?
C1 N9 1.386(2) . ?
C1 C2 1.541(2) . ?
C2 O4 1.437(2) . ?
C2 C3 1.523(2) . ?
C2 H2 1.0000 . ?
C3 H3A 0.9800 . ?
C3 H3B 0.9800 . ?
C3 H3C 0.9800 . ?
C5 O6 1.400(2) . ?
C5 O4 1.407(2) . ?
C5 H5A 0.9900 . ?
C5 H5B 0.9900 . ?
C7 O6 1.434(3) . ?
C7 H7A 0.9800 . ?
C7 H7B 0.9800 . ?
C7 H7C 0.9800 . ?
C10 C15 1.400(2) . ?
C10 C11 1.405(2) . ?
C10 N9 1.428(2) . ?
C11 C12 1.383(2) . ?
C11 H11 0.9500 . ?
C12 C13 1.391(3) . ?
C12 H12 0.9500 . ?
C13 C14 1.388(3) . ?
C13 N26 1.461(2) . ?
C14 C15 1.391(3) . ?
C14 H14 0.9500 . ?
C15 H15 0.9500 . ?
C16 C21 1.401(2) . ?
C16 C17 1.404(2) . ?
C16 N9 1.453(2) . ?
C17 C18 1.410(3) . ?
C17 C22 1.549(2) . ?
C18 C19 1.387(3) . ?
C18 H18 0.9500 . ?
C19 C20 1.389(3) . ?
C19 H19 0.9500 . ?
C20 C21 1.380(3) . ?
C20 H20 0.9500 . ?
C21 H21 0.9500 . ?
C22 C23 1.536(3) . ?
C22 C24 1.543(3) . ?
C22 C25 1.547(2) . ?
C23 H23A 0.9800 . ?
C23 H23B 0.9800 . ?
C23 H23C 0.9800 . ?
C24 H24A 0.9800 . ?
C24 H24B 0.9800 . ?
C24 H24C 0.9800 . ?
C25 H25A 0.9800 . ?
C25 H25B 0.9800 . ?
C25 H25C 0.9800 . ?
N26 O27 1.230(2) . ?
N26 O28 1.231(2) . ?
